data_1574420
loop_
_publ_author_name
'Nag, Abhijit'
'Butt, Abdul Mannan'
'Yang, Moon Young'
'Managutti, Praveen B.'
'Pirzada, Bilal Masood'
'H Mohideen, M Infas'
'Abdelhady, Ahmed L.'
'Abu Haija, Mohamed'
'Mohamed, Sharmarke'
'Merinov, Boris V.'
'GoddardIII, William A'
'Qurashi, Ahsanulhaq'

_publ_section_title
;
 An atomically precise alloy AgCu cuboid nanocluster with a cubic core:
 gram scale synthesis, total structure, electronic structure, and
 catalytic performance.
;
_journal_issue 14
_journal_name_full 'Materials horizons'
_journal_page_first 5252
_journal_page_last 5258
_journal_paper_doi 10.1039/d4mh01324g
_journal_volume 12
_journal_year 2025
_chemical_formula_moiety 'C272 H264 Ag4 Cl8 Cu28 P8 S16, 8(C H Cl3), 7.5[C6H14]'
_chemical_formula_sum 'C325 H377 Ag4 Cl32 Cu28 P8 S16'
_chemical_formula_weight 8388.96
_space_group_crystal_system tetragonal
_space_group_IT_number 87
_space_group_name_Hall '-I 4'
_space_group_name_H-M_alt 'I 4/m'
_atom_sites_solution_hydrogens geom
_atom_sites_solution_primary dual
_audit_creation_date 2025-03-20
_audit_creation_method
;
Olex2 1.5
(compiled 2024.02.16 svn.r378c4104 for OlexSys, GUI svn.r6928)
;
_audit_update_record
;
2025-03-21 deposited with the CCDC.	2025-04-16 downloaded from the CCDC.
;
_cell_angle_alpha 90
_cell_angle_beta 90
_cell_angle_gamma 90
_cell_formula_units_Z 2
_cell_length_a 26.5679(3)
_cell_length_b 26.5679(3)
_cell_length_c 23.7512(5)
_cell_measurement_reflns_used 11164
_cell_measurement_temperature 99.99(11)
_cell_measurement_theta_max 71.4860
_cell_measurement_theta_min 2.3770
_cell_volume 16764.9(4)
_computing_cell_refinement 'CrysAlisPro 1.171.42.68a (Rigaku OD, 2022)'
_computing_data_collection 'CrysAlisPro 1.171.42.68a (Rigaku OD, 2022)'
_computing_data_reduction 'CrysAlisPro 1.171.42.68a (Rigaku OD, 2022)'
_computing_molecular_graphics 'Olex2 1.5 (Dolomanov et al., 2009)'
_computing_publication_material 'Olex2 1.5 (Dolomanov et al., 2009)'
_computing_structure_refinement 'SHELXL 2019/3 (Sheldrick, 2015)'
_computing_structure_solution 'SHELXT  (Sheldrick, 2015)'
_diffrn_ambient_temperature 100.15
_diffrn_detector_area_resol_mean 10.0000
_diffrn_detector_type HyPix
_diffrn_measured_fraction_theta_full 0.998
_diffrn_measured_fraction_theta_max 0.966
_diffrn_measurement_details
;
List of Runs (angles in degrees, time in seconds):

  # Type    Start    End  Width  t~exp~   \w     \q     \k     \f   Frames
#--------------------------------------------------------------------------
  1  \w   -118.00 -16.00   0.50    3.97    --  -41.23 -46.00-135.00  204
  2  \w   -177.00 -80.00   0.50   15.89    -- -105.75 -46.00-135.00  194
  3  \w   -108.00 -31.00   0.50   15.89    -- -105.75 109.00-121.00  154
  4  \w    -40.00 -12.00   0.50    3.97    --   41.23 -19.00 150.00   56
  5  \w    -40.00 -12.00   0.50    3.97    --   41.23 -19.00-120.00   56
  6  \w   -111.00 -33.00   0.50   15.89    -- -105.75 125.00 150.00  156
  7  \w     31.00  89.00   0.50   15.89    --  105.75 -61.00  30.00  116
  8  \w    -40.00 -12.00   0.50    3.97    --   41.23 -19.00-150.00   56
  9  \w    -40.00 -12.00   0.50    3.97    --   41.23 -19.00 -90.00   56
 10  \w     47.00 141.00   0.50   15.89    --  105.75  15.00   0.00  188
 11  \w     31.00  89.00   0.50   15.89    --  105.75 -61.00 -60.00  116
 12  \w     47.00 128.00   0.50   15.89    --  105.75  15.00  90.00  162
 13  \w     47.00 141.00   0.50   15.89    --  105.75  15.00 150.00  188
;
_diffrn_measurement_device 'four-circle diffractometer'
_diffrn_measurement_device_type 'XtaLAB Synergy, Single source at home/near, HyPix'
_diffrn_measurement_method '\w scans'
_diffrn_radiation_type CuK\a
_diffrn_radiation_wavelength 1.54184
_diffrn_reflns_av_R_equivalents 0.0510
_diffrn_reflns_av_unetI/netI 0.0345
_diffrn_reflns_Laue_measured_fraction_full 0.998
_diffrn_reflns_Laue_measured_fraction_max 0.966
_diffrn_reflns_limit_h_max 31
_diffrn_reflns_limit_h_min -27
_diffrn_reflns_limit_k_max 32
_diffrn_reflns_limit_k_min -33
_diffrn_reflns_limit_l_max 29
_diffrn_reflns_limit_l_min -29
_diffrn_reflns_number 40133
_diffrn_reflns_point_group_measured_fraction_full 0.998
_diffrn_reflns_point_group_measured_fraction_max 0.966
_diffrn_reflns_theta_full 67.684
_diffrn_reflns_theta_max 75.059
_diffrn_reflns_theta_min 2.352
_exptl_absorpt_coefficient_mu 7.703
_exptl_absorpt_correction_T_max 1.00000
_exptl_absorpt_correction_T_min 0.38781
_exptl_absorpt_correction_type multi-scan
_exptl_absorpt_process_details
;
CrysAlisPro 1.171.42.68a (Rigaku Oxford Diffraction, 2022)
Empirical absorption correction using spherical harmonics,
implemented in SCALE3 ABSPACK scaling algorithm.
;
_exptl_crystal_colour 'clear light brown'
_exptl_crystal_density_diffrn 1.662
_exptl_crystal_description block
_exptl_crystal_F_000 8494
_exptl_crystal_size_max 0.178
_exptl_crystal_size_mid 0.173
_exptl_crystal_size_min 0.031
_refine_diff_density_max 0.740
_refine_diff_density_min -0.630
_refine_diff_density_rms 0.104
_refine_ls_extinction_method none
_refine_ls_goodness_of_fit_ref 1.094
_refine_ls_hydrogen_treatment constr
_refine_ls_matrix_type full
_refine_ls_number_parameters 708
_refine_ls_number_reflns 8565
_refine_ls_number_restraints 1104
_refine_ls_restrained_S_all 2.329
_refine_ls_R_factor_all 0.1003
_refine_ls_R_factor_gt 0.0806
_refine_ls_shift/su_max 0.002
_refine_ls_shift/su_mean 0.000
_refine_ls_structure_factor_coef Fsqd
_refine_ls_weighting_details 'w=1/[\s^2^(Fo^2^)+(0.1868P)^2^+15.9619P] where P=(Fo^2^+2Fc^2^)/3'
_refine_ls_weighting_scheme calc
_refine_ls_wR_factor_gt 0.2607
_refine_ls_wR_factor_ref 0.2919
_reflns_Friedel_coverage 0.000
_reflns_number_gt 5979
_reflns_number_total 8565
_reflns_threshold_expression 'I > 2\s(I)'
_cod_data_source_file d4mh01324g2.cif
_cod_data_source_block agcu2507
_cod_depositor_comments 'Adding full bibliography for 1574420.cif.'
_cod_original_cell_volume 16764.9(5)
_cod_database_code 1574420
_shelx_shelxl_version_number 2019/3
_shelx_space_group_comment
;
The symmetry employed for this shelxl refinement is uniquely defined
by the following loop, which should always be used as a source of
symmetry information in preference to the above space-group names.
They are only intended as comments.
;
_olex2_refinement_description
;
1. Fixed Uiso
 At 1.2 times of:
  All C(H) groups, All C(H,H) groups
2. Restrained distances
 C34-C10
 1.563 with sigma of 0.0001
 C13-C28
 1.52 with sigma of 0.0001
 C9-C28
 1.543 with sigma of 0.0001
 C28-C13
 1.5435 with sigma of 0.0001
 Cl2-C25 = Cl4-C25 = Cl1-C25 = Cl1A-C25A = Cl2A-C25A = Cl4A-C25A
 1.74 with sigma of 0.01
 Cl1A-Cl2A
 2.85 with sigma of 0.02
 Cl2A-Cl4A
 2.85 with sigma of 0.02
 Cl4A-Cl1A
 2.85 with sigma of 0.02
 Cl1-Cl2
 2.85 with sigma of 0.02
 Cl2-Cl4
 2.85 with sigma of 0.02
 Cl4-Cl1
 2.85 with sigma of 0.02
 S4-C34 \\sim S4A-C34
 with sigma of 0.04
 C34-C40 \\sim C34A-C40A
 with sigma of 0.02
 S4-C34A \\sim S4A-C34A
 with sigma of 0.04
 C34-C3 \\sim C34A-C3A
 with sigma of 0.02
 S4A-C10A \\sim S4-C10
 with sigma of 0.01
 C40A-C34A \\sim C40-C34
 with sigma of 0.01
 C34A-C10A \\sim C34-C10
 with sigma of 0.01
 Cu7-P0B \\sim Cu5-P0B
 with sigma of 0.01
 P0B-C30A \\sim P0B-C30 \\sim P0B-C1A \\sim P0B-C1 \\sim P0B-C18 \\sim P0B-C18A
 with sigma of 0.01
 Cu5-S2 \\sim Cu7-S2A
 with sigma of 0.01
 S2-C9 \\sim S2A-C9A
 with sigma of 0.01
 C9-C28 \\sim C9A-C28A
 with sigma of 0.01
 C28-C13 \\sim C28A-C13A
 with sigma of 0.01
 Cl1-C25 \\sim Cl4-C25 \\sim Cl2-C25 \\sim Cl4-C25A \\sim Cl2-C25A \\sim
Cl1-C25A
 with sigma of 0.01
3. Restrained planarity
 C28, C13, C27, C7, C29, C15, C31
 with sigma of 0.1
4. Uiso/Uaniso restraints and constraints
C20 \\sim C37 \\sim C19 \\sim C39 \\sim C5 \\sim C41 \\sim C21 \\sim C46:
within 2A with sigma of 0.01 and sigma for terminal atoms of 0.02 within 2A
C3 \\sim C40 \\sim C42 \\sim C44 \\sim C11 \\sim C23 \\sim C40A \\sim C42A
\\sim C44A \\sim C11A \\sim C23A \\sim C3A: within 2A with sigma of 0.01 and
sigma for terminal atoms of 0.02 within 2A
C30 \\sim C22 \\sim C24 \\sim C4 \\sim C17 \\sim C33 \\sim C30A \\sim C22A
\\sim C24A \\sim C33A \\sim C17A \\sim C4A: within 2A with sigma of 0.01 and
sigma for terminal atoms of 0.02 within 2A
C1 \\sim C8 \\sim C6 \\sim C12 \\sim C26 \\sim C14 \\sim C1A \\sim C8A \\sim
C6A \\sim C12A \\sim C26A \\sim C14A: within 2A with sigma of 0.01 and sigma
for terminal atoms of 0.02 within 2A
C18 \\sim C16 \\sim C36 \\sim C2 \\sim C38 \\sim C32 \\sim C18A \\sim C16A
\\sim C36A \\sim C2A \\sim C38A \\sim C32A: within 2A with sigma of 0.01 and
sigma for terminal atoms of 0.02 within 2A
C27 \\sim C7 \\sim C29 \\sim C15 \\sim C31 \\sim C27A \\sim C7A \\sim C29A
\\sim C15A \\sim C31A \\sim C13A \\sim C13: within 2A with sigma of 0.01 and
sigma for terminal atoms of 0.02 within 2A
Uanis(C13) \\sim Ueq, Uanis(C13) \\sim Ueq: with sigma of 0.001 and sigma for
terminal atoms of 0.002
Uanis(C30) \\sim Ueq, Uanis(C22) \\sim Ueq, Uanis(C24) \\sim Ueq, Uanis(C33)
\\sim Ueq, Uanis(C17) \\sim Ueq, Uanis(C4) \\sim Ueq: with sigma of 0.01 and
sigma for terminal atoms of 0.02
Uanis(Cl1) \\sim Ueq, Uanis(Cl1A) \\sim Ueq, Uanis(Cl2) \\sim Ueq, Uanis(Cl2A)
\\sim Ueq, Uanis(Cl4) \\sim Ueq, Uanis(Cl4A) \\sim Ueq: with sigma of 0.01 and
sigma for terminal atoms of 0.02
Uanis(Cl1) \\sim Ueq, Uanis(Cl4) \\sim Ueq, Uanis(Cl2) \\sim Ueq, Uanis(C25)
\\sim Ueq, Uanis(C25A) \\sim Ueq, Uanis(Cl2A) \\sim Ueq, Uanis(Cl4A) \\sim Ueq,
Uanis(Cl1A) \\sim Ueq: with sigma of 0.01 and sigma for terminal atoms of 0.02
Uanis(S4) = Uanis(S4A)
Uanis(C10) = Uanis(C10A)
Uanis(C9) = Uanis(C9A)
Uanis(C28A) = Uanis(C28)
Uanis(S2) = Uanis(S2A)
Uanis(Cl2A) = Uanis(Cl2)
Uanis(Cl1) = Uanis(Cl1A)
Uanis(Cl4) = Uanis(Cl4A)
Uanis(C25) = Uanis(C25A)
Uanis(Cu7) = Uanis(Cu5)
5. Others
 Sof(Cu4)=Sof(S4)=Sof(Cu1)=1-FVAR(1)
 Sof(Cu6)=Sof(Cu3)=Sof(S4A)=FVAR(1)
 Sof(Cu7)=1-FVAR(2)
 Sof(Cu5)=FVAR(2)
 Fixed Sof: Ag2(0.5) Cu8(0.5) Cl5(0.5) C1(0.5) C8(0.5) H8(0.5) C6(0.5) H6(0.5)
 C12(0.5) H12(0.5) C26(0.5) H26(0.5) C14(0.5) H14(0.5) C10(0.5) H10A(0.5)
 H10B(0.5) C18(0.5) C16(0.5) H16(0.5) C36(0.5) H36(0.5) C2(0.5) H2(0.5)
 C38(0.5) H38(0.5) C32(0.5) H32(0.5) C20(0.5) H20A(0.5) H20B(0.5) C28(0.25)
 H28A(0.25) H28B(0.25) C30(0.5) C22(0.5) H22(0.5) C24(0.5) H24(0.5) C4(0.5)
 H4(0.5) C17(0.5) H17(0.5) C33(0.5) H33(0.5) C34(0.5) H34A(0.5) H34B(0.5)
 C40(0.5) C3(0.5) H3(0.5) C23(0.5) H23(0.5) C11(0.5) H11(0.5) C44(0.5) H44(0.5)
 C42(0.5) H42(0.5) C13(0.25) C27(0.25) H27(0.25) C7(0.25) H7(0.25) C29(0.25)
 H29(0.25) C15(0.25) H15(0.25) C31(0.25) H31(0.25) C9(0.25) H9A(0.25) H9B(0.25)
 C41(0.5) C5(0.5) H5(0.5) C39(0.5) H39(0.5) C19(0.5) H19(0.5) C37(0.5) H37(0.5)
 C21(0.5) H21(0.5) Cl3(0.5) C46(0.5) H46A(0.5) H46B(0.5) S2(0.25) C34A(0.5)
 H34C(0.5) H34D(0.5) C40A(0.5) C42A(0.5) H42A(0.5) C44A(0.5) H44A(0.5)
 C11A(0.5) H11A(0.5) C23A(0.5) H23A(0.5) C3A(0.5) H3A(0.5) C10A(0.5) H10C(0.5)
 H10D(0.5) C1A(0.5) C8A(0.5) H8A(0.5) C6A(0.5) H6A(0.5) C12A(0.5) H12A(0.5)
 C26A(0.5) H26A(0.5) C14A(0.5) H14A(0.5) C18A(0.5) C16A(0.5) H16A(0.5)
 C36A(0.5) H36A(0.5) C2A(0.5) H2A(0.5) C38A(0.5) H38A(0.5) C32A(0.5) H32A(0.5)
 C30A(0.5) C22A(0.5) H22A(0.5) C24A(0.5) H24A(0.5) C4A(0.5) H4A(0.5) C17A(0.5)
 H17A(0.5) C33A(0.5) H33A(0.5) S2A(0.25) C9A(0.25) H9AA(0.25) H9AB(0.25)
 C28A(0.25) H28C(0.25) H28D(0.25) C13A(0.25) C27A(0.25) H27A(0.25) C7A(0.25)
 H7A(0.25) C29A(0.25) H29A(0.25) C15A(0.25) H15A(0.25) C31A(0.25) H31A(0.25)
 Cl1(0.5) Cl4(0.5) Cl2(0.5) C25(0.5) H25(0.5) C25A(0.5) H25A(0.5) Cl2A(0.5)
 Cl4A(0.5) Cl1A(0.5)
6.a Ternary CH refined with riding coordinates:
 C25(H25), C25A(H25A)
6.b Secondary CH2 refined with riding coordinates:
 C10(H10A,H10B), C20(H20A,H20B), C28(H28A,H28B), C34(H34A,H34B), C9(H9A,H9B),
 C46(H46A,H46B), C34A(H34C,H34D), C10A(H10C,H10D), C9A(H9AA,H9AB), C28A(H28C,
 H28D)
6.c Aromatic/amide H refined with riding coordinates:
 C8(H8), C6(H6), C12(H12), C26(H26), C14(H14), C16(H16), C36(H36), C2(H2),
 C38(H38), C32(H32), C22(H22), C24(H24), C4(H4), C17(H17), C33(H33), C3(H3),
 C23(H23), C11(H11), C44(H44), C42(H42), C27(H27), C7(H7), C29(H29), C15(H15),
 C31(H31), C5(H5), C39(H39), C19(H19), C37(H37), C21(H21), C42A(H42A),
 C44A(H44A), C11A(H11A), C23A(H23A), C3A(H3A), C8A(H8A), C6A(H6A), C12A(H12A),
 C26A(H26A), C14A(H14A), C16A(H16A), C36A(H36A), C2A(H2A), C38A(H38A),
 C32A(H32A), C22A(H22A), C24A(H24A), C4A(H4A), C17A(H17A), C33A(H33A),
 C27A(H27A), C7A(H7A), C29A(H29A), C15A(H15A), C31A(H31A)
6.d Fitted hexagon refined as free rotating group:
 C1(C8,C6,C12,C26,C14), C18(C16,C36,C2,C38,C32), C30(C22,C24,C4,C17,C33),
 C40(C3,C23,C11,C44,C42), C13(C27,C7,C29,C15,C31), C41(C5,C39,C19,C37,C21),
 C40A(C42A,C44A,C11A,C23A,C3A), C1A(C8A,C6A,C12A,C26A,C14A), C18A(C16A,C36A,C2A,
 C38A,C32A), C30A(C22A,C24A,C4A,C17A,C33A), C13A(C27A,C7A,C29A,C15A,C31A)
;
_smtbx_masks_special_details
;
A solvent mask was calculated and 748 electrons were 
found in a volume of 2422\%A^3^ in 1 void per unit cell. 
This is consistent with the presence of 
7.5[C6H14] per formula unit 
which account for 750 electrons 
per unit cell.
;
_olex2_submission_special_instructions 'No special instructions were received'
_oxdiff_exptl_absorpt_empirical_details
;
Empirical correction (ABSPACK) includes:
- Absorption correction using spherical harmonics
- Frame scaling
;

loop_
_space_group_symop_operation_xyz
'x, y, z'
'-x, -y, z'
'-y, x, z'
'y, -x, z'
'x+1/2, y+1/2, z+1/2'
'-x+1/2, -y+1/2, z+1/2'
'-y+1/2, x+1/2, z+1/2'
'y+1/2, -x+1/2, z+1/2'
'-x, -y, -z'
'x, y, -z'
'y, -x, -z'
'-y, x, -z'
'-x+1/2, -y+1/2, -z+1/2'
'x+1/2, y+1/2, -z+1/2'
'y+1/2, -x+1/2, -z+1/2'
'-y+1/2, x+1/2, -z+1/2'

loop_
_atom_site_label
_atom_site_type_symbol
_atom_site_fract_x
_atom_site_fract_y
_atom_site_fract_z
_atom_site_U_iso_or_equiv
_atom_site_adp_type
_atom_site_occupancy
_atom_site_site_symmetry_order
_atom_site_calc_flag
_atom_site_refinement_flags_posn
_atom_site_refinement_flags_adp
_atom_site_refinement_flags_occupancy
_atom_site_disorder_assembly
_atom_site_disorder_group
Ag2 Ag 0.50073(3) 0.44626(3) 0.54337(4) 0.0692(3) Uani 0.5 1 d . . P A 1
Cu7 Cu 0.33080(18) 0.33168(15) 0.44076(15) 0.0919(8) Uani 0.757(14) 1 d D . P B -2
Cu4 Cu 0.44501(14) 0.33748(17) 0.56245(17) 0.0773(8) Uani 0.506(8) 1 d . . P B 2
Cu6 Cu 0.55255(14) 0.35386(15) 0.56166(17) 0.0784(8) Uani 0.494(8) 1 d . . P A 1
S1 S 0.39488(7) 0.30351(7) 0.500000 0.0758(5) Uani 1 2 d S T P . .
Cu8 Cu 0.50129(6) 0.41454(8) 0.56432(9) 0.0869(5) Uani 0.5 1 d . . P B 2
S4 S 0.5883(3) 0.4233(3) 0.6017(3) 0.0685(9) Uani 0.506(8) 1 d D . P B 2
Cl5 Cl 0.49887(12) 0.30550(13) 0.61605(13) 0.0699(7) Uani 0.5 1 d . . P A 1
C1 C 0.3004(12) 0.3348(7) 0.2991(6) 0.110(4) Uani 0.5 1 d DG U P B 1
C8 C 0.3176(10) 0.3179(5) 0.2472(7) 0.110(4) Uani 0.5 1 d G U P B 1
H8 H 0.329805 0.284455 0.243306 0.132 Uiso 0.5 1 calc R U P B 1
C6 C 0.3169(8) 0.3499(4) 0.2009(5) 0.115(4) Uani 0.5 1 d G U P B 1
H6 H 0.328705 0.338387 0.165426 0.138 Uiso 0.5 1 calc R U P B 1
C12 C 0.2991(8) 0.3988(4) 0.2066(4) 0.115(4) Uani 0.5 1 d G U P B 1
H12 H 0.298613 0.420722 0.174983 0.138 Uiso 0.5 1 calc R U P B 1
C26 C 0.2818(9) 0.4157(6) 0.2585(5) 0.113(4) Uani 0.5 1 d G U P B 1
H26 H 0.269622 0.449123 0.262422 0.136 Uiso 0.5 1 calc R U P B 1
C14 C 0.2825(11) 0.3837(8) 0.3048(5) 0.112(4) Uani 0.5 1 d G U P B 1
H14 H 0.270721 0.395191 0.340302 0.134 Uiso 0.5 1 calc R U P B 1
C10 C 0.58504(16) 0.4202(3) 0.6782(3) 0.084(4) Uani 0.5 1 d D . P B 2
H10A H 0.555181 0.439128 0.691345 0.101 Uiso 0.5 1 calc R U P B 2
H10B H 0.580921 0.384651 0.689985 0.101 Uiso 0.5 1 calc R U P B 2
C18 C 0.3297(8) 0.2425(7) 0.3349(11) 0.116(3) Uani 0.5 1 d DG U P B 1
C16 C 0.3819(8) 0.2472(4) 0.3350(9) 0.120(3) Uani 0.5 1 d G U P B 1
H16 H 0.397174 0.276071 0.351236 0.144 Uiso 0.5 1 calc R U P B 1
C36 C 0.4115(5) 0.2096(5) 0.3114(7) 0.124(3) Uani 0.5 1 d G U P B 1
H36 H 0.447161 0.212845 0.311511 0.149 Uiso 0.5 1 calc R U P B 1
C2 C 0.3891(5) 0.1674(4) 0.2877(6) 0.127(3) Uani 0.5 1 d G U P B 1
H2 H 0.409429 0.141705 0.271604 0.153 Uiso 0.5 1 calc R U P B 1
C38 C 0.3370(5) 0.1627(5) 0.2876(6) 0.125(3) Uani 0.5 1 d G U P B 1
H38 H 0.321709 0.133791 0.271421 0.150 Uiso 0.5 1 calc R U P B 1
C32 C 0.3073(5) 0.2002(8) 0.3112(9) 0.119(3) Uani 0.5 1 d G U P B 1
H32 H 0.271721 0.197016 0.311145 0.143 Uiso 0.5 1 calc R U P B 1
C20 C 0.4067(5) 0.2354(4) 0.4909(12) 0.093(5) Uani 0.5 1 d . U P B -1
H20A H 0.422177 0.229068 0.453598 0.111 Uiso 0.5 1 calc R U P B -1
H20B H 0.430273 0.223341 0.520256 0.111 Uiso 0.5 1 calc R U P B -1
C28 C 0.19958(11) 0.4055(3) 0.46727(16) 0.106(6) Uani 0.25 1 d D . P B -1
H28A H 0.212272 0.424935 0.434694 0.128 Uiso 0.25 1 calc R U P B -1
H28B H 0.197480 0.369381 0.457116 0.128 Uiso 0.25 1 calc R U P B -1
C30 C 0.2355(3) 0.2744(6) 0.3698(7) 0.131(3) Uani 0.5 1 d DG U P B 1
C22 C 0.1958(6) 0.2984(6) 0.3427(7) 0.133(3) Uani 0.5 1 d G U P B 1
H22 H 0.202416 0.324940 0.316891 0.160 Uiso 0.5 1 calc R U P B 1
C24 C 0.1465(4) 0.2837(6) 0.3534(7) 0.141(3) Uani 0.5 1 d G U P B 1
H24 H 0.119444 0.300199 0.334959 0.169 Uiso 0.5 1 calc R U P B 1
C4 C 0.1369(3) 0.2450(6) 0.3912(7) 0.142(3) Uani 0.5 1 d G U P B 1
H4 H 0.103232 0.234917 0.398560 0.170 Uiso 0.5 1 calc R U P B 1
C17 C 0.1766(5) 0.2209(5) 0.4183(6) 0.142(3) Uani 0.5 1 d G U P B 1
H17 H 0.169992 0.194377 0.444094 0.171 Uiso 0.5 1 calc R U P B 1
C33 C 0.2259(4) 0.2356(6) 0.4075(7) 0.137(3) Uani 0.5 1 d G U P B 1
H33 H 0.252964 0.219118 0.426027 0.164 Uiso 0.5 1 calc R U P B 1
C34 C 0.63329(16) 0.4424(3) 0.7065(3) 0.118(5) Uani 0.5 1 d D . P B 2
H34A H 0.662836 0.421879 0.695634 0.141 Uiso 0.5 1 calc R U P B 2
H34B H 0.638814 0.477091 0.692602 0.141 Uiso 0.5 1 calc R U P B 2
C40 C 0.6289(5) 0.4432(5) 0.7693(3) 0.114(3) Uani 0.5 1 d DG U P B 2
C3 C 0.6743(4) 0.4570(5) 0.7939(4) 0.119(3) Uani 0.5 1 d DG U P B 2
H3 H 0.702048 0.466180 0.770896 0.143 Uiso 0.5 1 calc R U P B 2
C23 C 0.6791(4) 0.4573(6) 0.8522(5) 0.127(3) Uani 0.5 1 d G U P B 2
H23 H 0.710174 0.466649 0.868995 0.153 Uiso 0.5 1 calc R U P B 2
C11 C 0.6385(5) 0.4438(6) 0.8859(3) 0.126(3) Uani 0.5 1 d G U P B 2
H11 H 0.641806 0.443971 0.925689 0.151 Uiso 0.5 1 calc R U P B 2
C44 C 0.5931(4) 0.4300(6) 0.8613(4) 0.117(3) Uani 0.5 1 d G U P B 2
H44 H 0.565311 0.420825 0.884285 0.140 Uiso 0.5 1 calc R U P B 2
C42 C 0.5882(4) 0.4298(5) 0.8030(4) 0.117(3) Uani 0.5 1 d G U P B 2
H42 H 0.557183 0.420357 0.786186 0.140 Uiso 0.5 1 calc R U P B 2
C13 C 0.14888(13) 0.4258(3) 0.4886(3) 0.136(4) Uani 0.25 1 d DG U P B -1
C27 C 0.1395(6) 0.4754(4) 0.4731(10) 0.138(4) Uani 0.25 1 d G U P B -1
H27 H 0.163423 0.493318 0.451140 0.166 Uiso 0.25 1 calc R U P B -1
C7 C 0.0951(8) 0.4988(6) 0.4897(13) 0.139(5) Uani 0.25 1 d G U P B -1
H7 H 0.088667 0.532640 0.479054 0.167 Uiso 0.25 1 calc R U P B -1
C29 C 0.0601(5) 0.4726(10) 0.5218(10) 0.139(5) Uani 0.25 1 d G U P B -1
H29 H 0.029715 0.488532 0.533121 0.167 Uiso 0.25 1 calc R U P B -1
C15 C 0.0695(5) 0.4230(10) 0.5373(11) 0.139(4) Uani 0.25 1 d G U P B -1
H15 H 0.045516 0.405099 0.559274 0.167 Uiso 0.25 1 calc R U P B -1
C31 C 0.1139(5) 0.3996(6) 0.5207(9) 0.137(4) Uani 0.25 1 d G U P B -1
H31 H 0.120271 0.365775 0.531361 0.164 Uiso 0.25 1 calc R U P B -1
C9 C 0.2320(2) 0.4140(8) 0.52035(17) 0.084(6) Uani 0.25 1 d D . P B -1
H9A H 0.220221 0.393704 0.552778 0.100 Uiso 0.25 1 calc R U P B -1
H9B H 0.233905 0.449915 0.531071 0.100 Uiso 0.25 1 calc R U P B -1
C41 C 0.3613(5) 0.1516(3) 0.4853(5) 0.116(4) Uani 0.5 1 d G U P B -1
C5 C 0.3683(6) 0.1324(4) 0.4314(4) 0.133(4) Uani 0.5 1 d G U P B -1
H5 H 0.367477 0.154290 0.399810 0.160 Uiso 0.5 1 calc R U P B -1
C39 C 0.3764(7) 0.0812(4) 0.4238(4) 0.146(4) Uani 0.5 1 d G U P B -1
H39 H 0.381186 0.068053 0.386928 0.176 Uiso 0.5 1 calc R U P B -1
C19 C 0.3776(6) 0.0491(3) 0.4700(6) 0.153(4) Uani 0.5 1 d G U P B -1
H19 H 0.383144 0.014095 0.464764 0.183 Uiso 0.5 1 calc R U P B -1
C37 C 0.3706(6) 0.0683(4) 0.5239(5) 0.150(4) Uani 0.5 1 d G U P B -1
H37 H 0.371393 0.046372 0.555483 0.180 Uiso 0.5 1 calc R U P B -1
C21 C 0.3625(6) 0.1195(4) 0.5315(4) 0.131(4) Uani 0.5 1 d G U P B -1
H21 H 0.357684 0.132609 0.568367 0.157 Uiso 0.5 1 calc R U P B -1
Cl3 Cl 0.50164(13) 0.28112(16) 0.59830(16) 0.0827(8) Uani 0.5 1 d . . P B 2
Cu3 Cu 0.45627(15) 0.35191(13) 0.54741(16) 0.0722(7) Uani 0.494(8) 1 d . . P A 1
Cu1 Cu 0.55163(15) 0.3353(2) 0.5489(2) 0.0905(10) Uani 0.506(8) 1 d . . P B 2
Cu5 Cu 0.3436(4) 0.3419(4) 0.4299(4) 0.0919(8) Uani 0.243(14) 1 d D . P B -1
C46 C 0.3563(5) 0.2069(4) 0.495(3) 0.101(4) Uani 0.5 1 d . U P B -1
H46A H 0.342123 0.212305 0.533516 0.121 Uiso 0.5 1 calc R U P B -1
H46B H 0.332368 0.221089 0.467803 0.121 Uiso 0.5 1 calc R U P B -1
S2 S 0.2986(6) 0.3876(5) 0.4877(10) 0.0640(18) Uani 0.25 1 d D . P B -1
C34A C 0.5824(5) 0.4570(4) 0.6952(4) 0.086(3) Uani 0.5 1 d D . P A 1
H34C H 0.601162 0.484331 0.676129 0.103 Uiso 0.5 1 calc R U P A 1
H34D H 0.545972 0.464156 0.691221 0.103 Uiso 0.5 1 calc R U P A 1
C40A C 0.5959(5) 0.4563(5) 0.7557(3) 0.110(3) Uani 0.5 1 d DG U P A 1
C42A C 0.5612(4) 0.4453(5) 0.7978(4) 0.120(3) Uani 0.5 1 d G U P A 1
H42A H 0.527061 0.438979 0.788373 0.144 Uiso 0.5 1 calc R U P A 1
C44A C 0.5766(5) 0.4435(6) 0.8537(4) 0.123(3) Uani 0.5 1 d G U P A 1
H44A H 0.552917 0.435949 0.882492 0.148 Uiso 0.5 1 calc R U P A 1
C11A C 0.6266(5) 0.4527(6) 0.8675(3) 0.122(3) Uani 0.5 1 d G U P A 1
H11A H 0.637080 0.451485 0.905752 0.146 Uiso 0.5 1 calc R U P A 1
C23A C 0.6612(4) 0.4637(5) 0.8254(5) 0.120(3) Uani 0.5 1 d G U P A 1
H23A H 0.695389 0.470053 0.834893 0.144 Uiso 0.5 1 calc R U P A 1
C3A C 0.6459(4) 0.4655(5) 0.7695(4) 0.114(3) Uani 0.5 1 d DG U P A 1
H3A H 0.669534 0.473084 0.740773 0.137 Uiso 0.5 1 calc R U P A 1
S4A S 0.5822(3) 0.4089(3) 0.5908(3) 0.0685(9) Uani 0.494(8) 1 d D . P A 1
C10A C 0.5948(5) 0.4059(6) 0.6664(4) 0.084(4) Uani 0.5 1 d D . P A 1
H10C H 0.574124 0.378928 0.683566 0.101 Uiso 0.5 1 calc R U P A 1
H10D H 0.630668 0.397541 0.672677 0.101 Uiso 0.5 1 calc R U P A 1
P0B P 0.29958(9) 0.29802(9) 0.36349(10) 0.1154(7) Uani 1 1 d D . . . .
C1A C 0.2959(12) 0.3434(7) 0.3066(7) 0.108(4) Uani 0.5 1 d DG U P B 2
C8A C 0.3167(10) 0.3314(4) 0.2546(7) 0.112(4) Uani 0.5 1 d G U P B 2
H8A H 0.331077 0.299126 0.248598 0.134 Uiso 0.5 1 calc R U P B 2
C6A C 0.3164(8) 0.3667(4) 0.2114(5) 0.112(3) Uani 0.5 1 d G U P B 2
H6A H 0.330598 0.358534 0.175865 0.134 Uiso 0.5 1 calc R U P B 2
C12A C 0.2953(8) 0.4139(4) 0.2202(4) 0.113(4) Uani 0.5 1 d G U P B 2
H12A H 0.295130 0.438054 0.190701 0.136 Uiso 0.5 1 calc R U P B 2
C26A C 0.2745(9) 0.4259(6) 0.2722(5) 0.114(4) Uani 0.5 1 d G U P B 2
H26A H 0.260141 0.458167 0.278270 0.137 Uiso 0.5 1 calc R U P B 2
C14A C 0.2748(11) 0.3906(9) 0.3155(5) 0.113(4) Uani 0.5 1 d G U P B 2
H14A H 0.260620 0.398760 0.351005 0.135 Uiso 0.5 1 calc R U P B 2
C18A C 0.3329(8) 0.2407(6) 0.3440(11) 0.116(3) Uani 0.5 1 d DG U P B 2
C16A C 0.3850(7) 0.2361(4) 0.3462(10) 0.118(3) Uani 0.5 1 d G U P B 2
H16A H 0.404951 0.263687 0.358448 0.142 Uiso 0.5 1 calc R U P B 2
C36A C 0.4078(5) 0.1912(5) 0.3305(7) 0.122(3) Uani 0.5 1 d G U P B 2
H36A H 0.443437 0.188087 0.331956 0.147 Uiso 0.5 1 calc R U P B 2
C2A C 0.3786(5) 0.1509(3) 0.3126(6) 0.125(3) Uani 0.5 1 d G U P B 2
H2A H 0.394246 0.120185 0.301798 0.150 Uiso 0.5 1 calc R U P B 2
C38A C 0.3265(5) 0.1554(5) 0.3104(6) 0.121(3) Uani 0.5 1 d G U P B 2
H38A H 0.306568 0.127882 0.298132 0.145 Uiso 0.5 1 calc R U P B 2
C32A C 0.3037(5) 0.2004(8) 0.3261(9) 0.118(3) Uani 0.5 1 d G U P B 2
H32A H 0.268081 0.203482 0.324624 0.142 Uiso 0.5 1 calc R U P B 2
C30A C 0.2335(3) 0.2867(6) 0.3764(7) 0.130(3) Uani 0.5 1 d DG U P B 2
C22A C 0.1966(5) 0.2917(7) 0.3352(6) 0.132(3) Uani 0.5 1 d G U P B 2
H22A H 0.205808 0.300083 0.297739 0.159 Uiso 0.5 1 calc R U P B 2
C24A C 0.1463(4) 0.2845(7) 0.3490(6) 0.141(3) Uani 0.5 1 d G U P B 2
H24A H 0.121064 0.287953 0.320896 0.169 Uiso 0.5 1 calc R U P B 2
C4A C 0.1328(3) 0.2723(6) 0.4039(7) 0.141(3) Uani 0.5 1 d G U P B 2
H4A H 0.098416 0.267368 0.413278 0.169 Uiso 0.5 1 calc R U P B 2
C17A C 0.1697(5) 0.2673(6) 0.4450(5) 0.141(3) Uani 0.5 1 d G U P B 2
H17A H 0.160513 0.258914 0.482503 0.170 Uiso 0.5 1 calc R U P B 2
C33A C 0.2200(4) 0.2745(6) 0.4312(6) 0.138(3) Uani 0.5 1 d G U P B 2
H33A H 0.245258 0.271044 0.459347 0.165 Uiso 0.5 1 calc R U P B 2
S2A S 0.3056(6) 0.3983(5) 0.4869(10) 0.0640(18) Uani 0.25 1 d D . P B -2
C9A C 0.2400(7) 0.4031(12) 0.5327(10) 0.084(6) Uani 0.25 1 d D . P B -2
H9AA H 0.235326 0.374263 0.558564 0.100 Uiso 0.25 1 calc R U P B -2
H9AB H 0.237020 0.435211 0.553563 0.100 Uiso 0.25 1 calc R U P B -2
C28A C 0.2053(8) 0.4007(14) 0.4811(12) 0.106(6) Uani 0.25 1 d D . P B -2
H28C H 0.204547 0.366214 0.465229 0.128 Uiso 0.25 1 calc R U P B -2
H28D H 0.216831 0.424287 0.451489 0.128 Uiso 0.25 1 calc R U P B -2
C13A C 0.1528(7) 0.4160(9) 0.503(2) 0.136(4) Uani 0.25 1 d DG U P B -2
C27A C 0.1385(8) 0.4663(8) 0.504(2) 0.137(4) Uani 0.25 1 d G U P B -2
H27A H 0.162310 0.491724 0.494457 0.165 Uiso 0.25 1 calc R U P B -2
C7A C 0.0893(8) 0.4795(8) 0.5170(16) 0.140(4) Uani 0.25 1 d G U P B -2
H7A H 0.079519 0.513884 0.517161 0.168 Uiso 0.25 1 calc R U P B -2
C29A C 0.0545(7) 0.4423(11) 0.5304(14) 0.138(4) Uani 0.25 1 d G U P B -2
H29A H 0.020842 0.451336 0.539587 0.166 Uiso 0.25 1 calc R U P B -2
C15A C 0.0688(8) 0.3920(9) 0.5302(14) 0.137(5) Uani 0.25 1 d G U P B -2
H15A H 0.044955 0.366625 0.539312 0.165 Uiso 0.25 1 calc R U P B -2
C31A C 0.1180(9) 0.3789(7) 0.5167(15) 0.137(4) Uani 0.25 1 d G U P B -2
H31A H 0.127746 0.344463 0.516608 0.164 Uiso 0.25 1 calc R U P B -2
Cl1 Cl 0.1475(7) 0.4352(13) 0.3270(16) 0.279(6) Uani 0.5 1 d D U P C 1
Cl4 Cl 0.0429(9) 0.4105(9) 0.3198(11) 0.378(9) Uani 0.5 1 d D U P C 1
Cl2 Cl 0.0751(10) 0.5124(8) 0.3375(12) 0.340(9) Uani 0.5 1 d D U P C 1
C25 C 0.0886(8) 0.4555(8) 0.3040(10) 0.201(9) Uani 0.5 1 d D U P C 1
H25 H 0.089600 0.461030 0.262347 0.241 Uiso 0.5 1 calc R U P C 1
C25A C 0.0855(8) 0.4394(8) 0.3733(11) 0.201(9) Uani 0.5 1 d D U P D 2
H25A H 0.089509 0.436524 0.415008 0.241 Uiso 0.5 1 calc R U P D 2
Cl2A Cl 0.0567(10) 0.4967(8) 0.3580(13) 0.340(9) Uani 0.5 1 d D U P D 2
Cl4A Cl 0.0501(10) 0.3884(8) 0.3493(12) 0.378(9) Uani 0.5 1 d D U P D 2
Cl1A Cl 0.1454(7) 0.4391(13) 0.3423(15) 0.279(6) Uani 0.5 1 d D U P D 2

loop_
_atom_site_aniso_label
_atom_site_aniso_U_11
_atom_site_aniso_U_22
_atom_site_aniso_U_33
_atom_site_aniso_U_23
_atom_site_aniso_U_13
_atom_site_aniso_U_12
Ag2 0.0709(5) 0.0615(4) 0.0753(5) 0.0061(3) 0.0013(3) 0.0029(3)
Cu7 0.1085(17) 0.0909(13) 0.0763(10) -0.0012(9) -0.0252(11) -0.0225(11)
Cu4 0.0813(15) 0.0853(19) 0.0654(16) -0.0005(12) -0.0087(11) 0.0002(12)
Cu6 0.0887(13) 0.0621(16) 0.0843(16) -0.0030(12) 0.0207(11) 0.0006(13)
S1 0.0731(10) 0.0622(9) 0.0920(13) 0.000 0.000 -0.0076(7)
Cu8 0.0658(9) 0.0848(11) 0.1100(14) 0.0302(11) -0.0043(8) 0.0000(7)
S4 0.0717(18) 0.075(3) 0.058(2) 0.0059(17) -0.0064(15) -0.0043(19)
Cl5 0.0768(15) 0.0701(17) 0.0628(15) 0.0148(13) -0.0010(12) 0.0006(14)
C1 0.118(6) 0.111(7) 0.101(5) -0.027(6) -0.038(5) -0.024(6)
C8 0.118(5) 0.114(7) 0.099(5) -0.028(6) -0.035(5) -0.027(7)
C6 0.125(5) 0.116(7) 0.104(6) -0.029(6) -0.025(6) -0.024(7)
C12 0.126(6) 0.115(7) 0.104(6) -0.026(6) -0.030(6) -0.021(7)
C26 0.123(6) 0.112(7) 0.104(5) -0.031(6) -0.029(6) -0.017(6)
C14 0.120(7) 0.113(7) 0.102(5) -0.032(6) -0.033(5) -0.021(6)
C10 0.072(5) 0.113(10) 0.067(5) 0.014(6) 0.001(4) 0.017(5)
C18 0.117(5) 0.132(5) 0.099(8) -0.022(5) -0.033(5) -0.020(4)
C16 0.121(5) 0.135(6) 0.105(8) -0.021(6) -0.024(5) -0.020(5)
C36 0.123(5) 0.142(6) 0.108(8) -0.021(6) -0.015(5) -0.019(5)
C2 0.129(6) 0.145(6) 0.107(8) -0.023(6) -0.015(6) -0.018(5)
C38 0.129(5) 0.141(6) 0.106(8) -0.029(6) -0.025(5) -0.020(5)
C32 0.120(5) 0.134(5) 0.104(8) -0.024(6) -0.034(5) -0.018(5)
C20 0.112(6) 0.056(4) 0.110(15) -0.006(7) 0.003(8) -0.008(4)
C28 0.072(8) 0.116(11) 0.131(19) 0.016(12) -0.022(9) -0.008(8)
C30 0.123(5) 0.136(5) 0.134(5) -0.011(5) -0.016(4) -0.007(4)
C22 0.123(5) 0.139(5) 0.138(5) -0.017(5) -0.017(4) -0.006(4)
C24 0.128(5) 0.147(5) 0.147(5) -0.017(5) -0.012(5) -0.004(4)
C4 0.132(5) 0.147(5) 0.146(5) -0.016(5) -0.005(5) -0.007(5)
C17 0.135(5) 0.148(5) 0.144(5) -0.011(5) -0.005(5) -0.008(5)
C33 0.131(5) 0.141(5) 0.138(5) -0.010(5) -0.013(5) -0.010(5)
C34 0.109(11) 0.147(14) 0.098(10) 0.013(10) 0.000(9) 0.000(10)
C40 0.160(7) 0.114(6) 0.069(4) 0.007(4) -0.002(5) 0.002(5)
C3 0.166(8) 0.115(6) 0.077(6) 0.009(5) -0.001(5) -0.004(6)
C23 0.171(8) 0.126(6) 0.085(6) 0.006(6) -0.016(6) 0.004(6)
C11 0.173(7) 0.126(6) 0.078(5) 0.002(5) -0.009(5) 0.005(6)
C44 0.163(7) 0.120(6) 0.068(4) 0.005(5) 0.002(5) 0.013(6)
C42 0.160(7) 0.117(6) 0.073(4) 0.003(4) -0.002(5) 0.006(5)
C13 0.135(4) 0.137(4) 0.137(4) 0.0001(10) 0.0001(10) -0.0002(10)
C27 0.124(6) 0.144(7) 0.147(7) 0.002(6) 0.003(6) 0.004(6)
C7 0.123(7) 0.147(8) 0.148(8) 0.003(7) 0.004(7) 0.002(6)
C29 0.118(7) 0.149(8) 0.149(8) 0.004(7) 0.004(7) -0.001(7)
C15 0.120(6) 0.147(7) 0.150(7) 0.001(7) 0.004(6) -0.001(6)
C31 0.120(6) 0.143(6) 0.147(6) 0.002(6) 0.003(5) -0.003(5)
C9 0.046(7) 0.086(13) 0.119(13) 0.005(10) -0.022(7) 0.012(7)
C41 0.167(7) 0.064(4) 0.116(9) -0.010(5) 0.004(6) -0.023(5)
C5 0.195(9) 0.081(6) 0.123(8) -0.008(6) -0.005(8) -0.015(7)
C39 0.214(10) 0.091(7) 0.134(8) -0.010(7) -0.004(9) -0.006(8)
C19 0.224(10) 0.086(8) 0.148(8) -0.009(7) -0.009(9) 0.003(8)
C37 0.219(10) 0.085(7) 0.145(8) -0.007(6) 0.000(9) 0.004(8)
C21 0.192(9) 0.070(6) 0.131(8) -0.008(6) -0.001(8) -0.012(7)
Cl3 0.0818(18) 0.086(2) 0.080(2) 0.0241(17) -0.0041(15) -0.0080(17)
Cu3 0.0832(16) 0.0700(14) 0.0635(14) 0.0086(10) -0.0058(11) -0.0028(10)
Cu1 0.0951(14) 0.080(2) 0.096(2) 0.0073(16) 0.0276(14) -0.0033(16)
Cu5 0.1085(17) 0.0909(13) 0.0763(10) -0.0012(9) -0.0252(11) -0.0225(11)
C46 0.125(6) 0.067(4) 0.111(12) -0.007(8) 0.006(9) -0.019(4)
S2 0.053(4) 0.051(5) 0.087(4) 0.004(4) 0.004(3) -0.023(3)
C34A 0.099(8) 0.068(6) 0.090(8) 0.012(6) 0.012(6) 0.009(5)
C40A 0.152(8) 0.108(6) 0.069(5) 0.001(5) 0.002(5) 0.002(6)
C42A 0.164(7) 0.121(6) 0.074(5) -0.001(5) 0.005(5) 0.002(6)
C44A 0.168(7) 0.126(6) 0.076(5) 0.000(5) 0.006(5) 0.005(6)
C11A 0.169(7) 0.123(6) 0.073(5) 0.003(5) -0.008(5) 0.008(5)
C23A 0.166(7) 0.118(5) 0.075(5) 0.005(5) -0.012(5) 0.000(5)
C3A 0.156(7) 0.113(6) 0.072(5) 0.003(5) -0.004(5) -0.003(5)
S4A 0.0717(18) 0.075(3) 0.058(2) 0.0059(17) -0.0064(15) -0.0043(19)
C10A 0.072(5) 0.113(10) 0.067(5) 0.014(6) 0.001(4) 0.017(5)
P0B 0.1194(15) 0.1219(15) 0.1047(13) -0.0174(11) -0.0371(12) -0.0166(11)
C1A 0.117(6) 0.111(7) 0.096(5) -0.028(6) -0.041(5) -0.025(6)
C8A 0.118(5) 0.112(7) 0.104(5) -0.025(6) -0.034(5) -0.027(7)
C6A 0.124(5) 0.112(7) 0.100(5) -0.035(6) -0.027(5) -0.025(6)
C12A 0.126(6) 0.113(7) 0.101(6) -0.035(6) -0.027(6) -0.017(6)
C26A 0.125(6) 0.113(7) 0.105(6) -0.033(6) -0.033(6) -0.017(6)
C14A 0.119(7) 0.115(7) 0.105(5) -0.027(6) -0.035(5) -0.020(6)
C18A 0.118(5) 0.132(5) 0.099(8) -0.023(5) -0.033(5) -0.020(5)
C16A 0.119(5) 0.132(6) 0.102(8) -0.022(6) -0.023(5) -0.023(5)
C36A 0.121(5) 0.138(6) 0.108(8) -0.017(6) -0.016(5) -0.021(5)
C2A 0.127(6) 0.141(6) 0.108(8) -0.021(6) -0.016(5) -0.020(5)
C38A 0.123(5) 0.136(6) 0.103(8) -0.026(6) -0.024(5) -0.022(5)
C32A 0.118(5) 0.132(5) 0.104(8) -0.024(6) -0.035(5) -0.018(5)
C30A 0.122(5) 0.135(5) 0.132(5) -0.012(5) -0.021(5) -0.008(5)
C22A 0.120(5) 0.139(5) 0.138(5) -0.023(5) -0.022(5) -0.011(5)
C24A 0.126(5) 0.148(5) 0.148(5) -0.020(5) -0.014(5) -0.005(5)
C4A 0.131(5) 0.145(6) 0.146(6) -0.014(5) -0.005(5) -0.004(5)
C17A 0.134(5) 0.146(6) 0.143(6) -0.009(5) -0.006(5) -0.005(5)
C33A 0.131(5) 0.143(6) 0.138(5) -0.007(5) -0.015(5) -0.002(5)
S2A 0.053(4) 0.051(5) 0.087(4) 0.004(4) 0.004(3) -0.023(3)
C9A 0.046(7) 0.086(13) 0.119(13) 0.005(10) -0.022(7) 0.012(7)
C28A 0.072(8) 0.116(11) 0.131(19) 0.016(12) -0.022(9) -0.008(8)
C13A 0.120(6) 0.142(6) 0.146(7) 0.001(6) 0.003(6) -0.002(5)
C27A 0.123(6) 0.143(6) 0.145(7) 0.002(6) 0.003(6) 0.004(5)
C7A 0.123(6) 0.147(7) 0.149(7) 0.002(6) 0.003(6) 0.000(6)
C29A 0.119(7) 0.146(7) 0.150(7) 0.003(7) 0.002(7) 0.001(7)
C15A 0.118(7) 0.144(8) 0.150(8) 0.001(7) 0.005(7) -0.002(7)
C31A 0.121(6) 0.142(7) 0.147(7) 0.001(6) 0.003(6) -0.004(6)
Cl1 0.224(5) 0.329(8) 0.285(15) -0.011(9) 0.054(6) 0.030(5)
Cl4 0.338(11) 0.410(14) 0.386(16) -0.005(11) 0.031(11) -0.005(11)
Cl2 0.347(13) 0.305(11) 0.367(14) 0.011(10) 0.013(10) 0.073(10)
C25 0.194(11) 0.202(11) 0.207(11) -0.011(7) 0.003(7) 0.003(7)
C25A 0.194(11) 0.202(11) 0.207(11) -0.011(7) 0.003(7) 0.003(7)
Cl2A 0.347(13) 0.305(11) 0.367(14) 0.011(10) 0.013(10) 0.073(10)
Cl4A 0.338(11) 0.410(14) 0.386(16) -0.005(11) 0.031(11) -0.005(11)
Cl1A 0.224(5) 0.329(8) 0.285(15) -0.011(9) 0.054(6) 0.030(5)

loop_
_atom_type_symbol
_atom_type_description
_atom_type_scat_dispersion_real
_atom_type_scat_dispersion_imag
_atom_type_scat_source
C C 0.0181 0.0091 'International Tables Vol C Tables 4.2.6.8 and 6.1.1.4'
H H 0.0000 0.0000 'International Tables Vol C Tables 4.2.6.8 and 6.1.1.4'
Ag Ag 0.1306 4.2820 'International Tables Vol C Tables 4.2.6.8 and 6.1.1.4'
Cl Cl 0.3639 0.7018 'International Tables Vol C Tables 4.2.6.8 and 6.1.1.4'
Cu Cu -1.9646 0.5888 'International Tables Vol C Tables 4.2.6.8 and 6.1.1.4'
P P 0.2955 0.4335 'International Tables Vol C Tables 4.2.6.8 and 6.1.1.4'
S S 0.3331 0.5567 'International Tables Vol C Tables 4.2.6.8 and 6.1.1.4'

loop_
_geom_angle_atom_site_label_1
_geom_angle_atom_site_label_2
_geom_angle_atom_site_label_3
_geom_angle
_geom_angle_site_symmetry_1
_geom_angle_site_symmetry_3
_geom_angle_publ_flag
Ag2 Ag2 Ag2 90.0 4_565 3_655 ?
Ag2 Ag2 Ag2 44.43(3) 10_556 11_566 ?
Ag2 Ag2 Ag2 60.333(17) 2_665 12_656 ?
Ag2 Ag2 Ag2 90.0 3_655 11_566 ?
Ag2 Ag2 Ag2 90.0 4_565 12_656 ?
Ag2 Ag2 Ag2 45.57(3) 3_655 12_656 ?
Ag2 Ag2 Ag2 59.34(3) 11_566 12_656 ?
Ag2 Ag2 Ag2 90.0 4_565 10_556 ?
Ag2 Ag2 Ag2 45.0 4_565 2_665 ?
Ag2 Ag2 Ag2 60.334(17) 2_665 11_566 ?
Ag2 Ag2 Ag2 45.001(1) 3_655 2_665 ?
Ag2 Ag2 Ag2 90.0 3_655 10_556 ?
Ag2 Ag2 Ag2 90.0 10_556 2_665 ?
Ag2 Ag2 Ag2 45.58(3) 4_565 11_566 ?
Ag2 Ag2 Ag2 44.43(3) 10_556 12_656 ?
Ag2 Ag2 Cu6 161.38(8) 4_565 . ?
Ag2 Ag2 Cu6 106.29(9) 3_655 . ?
Ag2 Ag2 Cu6 98.77(8) 10_556 . ?
Ag2 Ag2 Cu3 108.98(9) 4_565 . ?
Ag2 Ag2 Cu3 91.98(8) 10_556 . ?
Ag2 Ag2 Cu3 160.91(8) 3_655 . ?
Ag2 Ag2 S4A 64.04(15) 4_565 4_565 ?
Ag2 Ag2 S4A 72.36(15) 3_655 . ?
Ag2 Ag2 S4A 143.45(17) 3_655 4_565 ?
Ag2 Ag2 S4A 115.33(16) 10_556 . ?
Ag2 Ag2 S4A 113.81(14) 10_556 4_565 ?
Ag2 Ag2 S4A 148.38(15) 4_565 . ?
Cu6 Ag2 Ag2 140.56(10) . 11_566 ?
Cu6 Ag2 Ag2 107.77(8) . 12_656 ?
Cu6 Ag2 Ag2 150.27(9) . 2_665 ?
Cu3 Ag2 Ag2 104.62(7) . 11_566 ?
Cu3 Ag2 Ag2 133.33(9) . 12_656 ?
Cu3 Ag2 Ag2 153.92(9) . 2_665 ?
Cu3 Ag2 Cu6 54.65(10) . . ?
Cu3 Ag2 S4A 50.89(19) . 4_565 ?
S4A Ag2 Ag2 112.82(15) . 2_665 ?
S4A Ag2 Ag2 95.37(16) . 12_656 ?
S4A Ag2 Ag2 154.38(16) . 11_566 ?
S4A Ag2 Ag2 104.99(16) 4_565 2_665 ?
S4A Ag2 Ag2 148.29(13) 4_565 12_656 ?
S4A Ag2 Ag2 88.97(13) 4_565 11_566 ?
S4A Ag2 Cu6 97.35(17) 4_565 . ?
S4A Ag2 Cu6 38.07(19) . . ?
S4A Ag2 Cu3 89.69(16) . . ?
S4A Ag2 S4A 116.32(19) . 4_565 ?
P0B Cu7 S1 130.32(14) . . ?
S2A Cu7 S1 100.4(7) . . ?
S2A Cu7 P0B 129.1(7) . . ?
S1 Cu4 Cu4 47.33(14) . 10_556 ?
S1 Cu4 Cu8 134.7(2) . . ?
S1 Cu4 S4 119.0(2) . 4_565 ?
S1 Cu4 Cl3 112.5(2) . . ?
S1 Cu4 Cu1 121.3(2) . . ?
Cu8 Cu4 Cu4 91.01(10) . 10_556 ?
Cu8 Cu4 Cu1 55.42(10) . . ?
S4 Cu4 Cu4 114.39(15) 4_565 10_556 ?
S4 Cu4 Cu8 55.8(2) 4_565 . ?
S4 Cu4 Cl3 125.9(2) 4_565 . ?
S4 Cu4 Cu1 108.6(2) 4_565 . ?
Cl3 Cu4 Cu4 111.86(14) . 10_556 ?
Cl3 Cu4 Cu8 97.71(16) . . ?
Cl3 Cu4 Cu1 51.35(14) . . ?
Cu1 Cu4 Cu4 83.52(14) . 10_556 ?
Ag2 Cu6 Cu6 81.22(8) . 10_556 ?
Cl5 Cu6 Ag2 105.41(16) . . ?
Cl5 Cu6 Cu6 123.93(14) . 10_556 ?
Cl5 Cu6 Cu3 56.71(14) . . ?
Cu3 Cu6 Ag2 61.19(10) . . ?
Cu3 Cu6 Cu6 82.46(14) . 10_556 ?
S4A Cu6 Ag2 64.5(3) . . ?
S4A Cu6 Cu6 112.6(3) . 10_556 ?
S4A Cu6 Cl5 120.4(3) . . ?
S4A Cu6 Cu3 120.0(3) . . ?
Cu7 S1 Cu3 92.39(19) . 10_556 ?
Cu4 S1 Cu7 84.44(19) 10_556 . ?
Cu4 S1 Cu7 136.14(16) . . ?
Cu4 S1 Cu4 85.3(3) 10_556 . ?
Cu4 S1 Cu3 71.2(2) . 10_556 ?
Cu4 S1 Cu3 14.60(8) 10_556 10_556 ?
C20 S1 Cu4 102.7(7) . 10_556 ?
C20 S1 Cu3 111.1(6) . 10_556 ?
C20 S1 Cu3 118.1(6) . . ?
C20 S1 Cu5 115.8(8) . . ?
Cu3 S1 Cu3 56.9(2) . 10_556 ?
Cu3 S1 Cu5 119.7(3) . . ?
Cu3 S1 Cu5 80.1(3) 10_556 . ?
Cu4 Cu8 Cu8 89.00(10) . 10_556 ?
S4 Cu8 Cu4 129.02(18) . . ?
S4 Cu8 Cu4 55.8(2) 4_565 . ?
S4 Cu8 Cu8 113.14(18) 4_565 10_556 ?
S4 Cu8 Cu8 110.88(17) . 10_556 ?
S4 Cu8 S4 135.8(3) 4_565 . ?
S4 Cu8 Cu1 121.1(2) 4_565 . ?
S4 Cu8 Cu1 68.7(2) . . ?
Cu1 Cu8 Cu4 68.66(14) . . ?
Cu1 Cu8 Cu8 81.65(11) . 10_556 ?
Cu4 S4 Cu8 133.6(3) 3_655 . ?
Cu4 S4 Cu8 68.4(3) 3_655 3_655 ?
Cu8 S4 Cu8 85.1(3) 3_655 . ?
C10 S4 Cu8 107.9(4) . . ?
C10 S4 Cu8 115.6(4) . 3_655 ?
Cu6 Cl5 Cu3 67.42(17) . . ?
C8 C1 C14 120.0 . . ?
C8 C1 P0B 125.3(12) . . ?
C14 C1 P0B 114.7(12) . . ?
C1 C8 H8 120.0 . . ?
C1 C8 C6 120.0 . . ?
C6 C8 H8 120.0 . . ?
C8 C6 H6 120.0 . . ?
C12 C6 C8 120.0 . . ?
C12 C6 H6 120.0 . . ?
C6 C12 H12 120.0 . . ?
C6 C12 C26 120.0 . . ?
C26 C12 H12 120.0 . . ?
C12 C26 H26 120.0 . . ?
C14 C26 C12 120.0 . . ?
C14 C26 H26 120.0 . . ?
C1 C14 H14 120.0 . . ?
C26 C14 C1 120.0 . . ?
C26 C14 H14 120.0 . . ?
S4 C10 H10A 109.2 . . ?
S4 C10 H10B 109.2 . . ?
H10A C10 H10B 107.9 . . ?
C34 C10 S4 111.8(5) . . ?
C34 C10 H10A 109.2 . . ?
C34 C10 H10B 109.2 . . ?
C16 C18 C32 120.0 . . ?
C16 C18 P0B 111.5(12) . . ?
C32 C18 P0B 128.3(12) . . ?
C18 C16 H16 120.0 . . ?
C18 C16 C36 120.0 . . ?
C36 C16 H16 120.0 . . ?
C16 C36 H36 120.0 . . ?
C2 C36 C16 120.0 . . ?
C2 C36 H36 120.0 . . ?
C36 C2 H2 120.0 . . ?
C36 C2 C38 120.0 . . ?
C38 C2 H2 120.0 . . ?
C2 C38 H38 120.0 . . ?
C32 C38 C2 120.0 . . ?
C32 C38 H38 120.0 . . ?
C18 C32 H32 120.0 . . ?
C38 C32 C18 120.0 . . ?
C38 C32 H32 120.0 . . ?
S1 C20 H20A 109.9 . . ?
S1 C20 H20B 109.9 . . ?
H20A C20 H20B 108.3 . . ?
C46 C20 S1 108.9(8) . . ?
C46 C20 H20A 109.9 . . ?
C46 C20 H20B 109.9 . . ?
H28A C28 H28B 109.6 . . ?
C13 C28 H28A 111.8 . . ?
C13 C28 H28B 111.8 . . ?
C13 C28 C9 99.6(4) . . ?
C9 C28 H28A 111.8 . . ?
C9 C28 H28B 111.8 . . ?
C22 C30 C33 120.0 . . ?
C22 C30 P0B 120.8(10) . . ?
C33 C30 P0B 118.7(10) . . ?
C30 C22 H22 120.0 . . ?
C30 C22 C24 120.0 . . ?
C24 C22 H22 120.0 . . ?
C22 C24 H24 120.0 . . ?
C22 C24 C4 120.0 . . ?
C4 C24 H24 120.0 . . ?
C24 C4 H4 120.0 . . ?
C17 C4 C24 120.0 . . ?
C17 C4 H4 120.0 . . ?
C4 C17 H17 120.0 . . ?
C4 C17 C33 120.0 . . ?
C33 C17 H17 120.0 . . ?
C30 C33 H33 120.0 . . ?
C17 C33 C30 120.0 . . ?
C17 C33 H33 120.0 . . ?
C10 C34 H34A 109.3 . . ?
C10 C34 H34B 109.3 . . ?
H34A C34 H34B 107.9 . . ?
C40 C34 C10 111.7(6) . . ?
C40 C34 H34A 109.3 . . ?
C40 C34 H34B 109.3 . . ?
C3 C40 C34 110.8(7) . . ?
C3 C40 C42 120.0 . . ?
C42 C40 C34 129.1(7) . . ?
C40 C3 H3 120.0 . . ?
C40 C3 C23 120.0 . . ?
C23 C3 H3 120.0 . . ?
C3 C23 H23 120.0 . . ?
C11 C23 C3 120.0 . . ?
C11 C23 H23 120.0 . . ?
C23 C11 H11 120.0 . . ?
C23 C11 C44 120.0 . . ?
C44 C11 H11 120.0 . . ?
C11 C44 H44 120.0 . . ?
C11 C44 C42 120.0 . . ?
C42 C44 H44 120.0 . . ?
C40 C42 H42 120.0 . . ?
C44 C42 C40 120.0 . . ?
C44 C42 H42 120.0 . . ?
C27 C13 C28 113.8(9) . . ?
C27 C13 C31 120.0 . . ?
C31 C13 C28 126.2(9) . . ?
C13 C27 H27 120.0 . . ?
C13 C27 C7 120.0 . . ?
C7 C27 H27 120.0 . . ?
C27 C7 H7 120.0 . . ?
C29 C7 C27 120.0 . . ?
C29 C7 H7 120.0 . . ?
C7 C29 H29 120.0 . . ?
C7 C29 C15 120.0 . . ?
C15 C29 H29 120.0 . . ?
C29 C15 H15 120.0 . . ?
C31 C15 C29 120.0 . . ?
C31 C15 H15 120.0 . . ?
C13 C31 H31 120.0 . . ?
C15 C31 C13 120.0 . . ?
C15 C31 H31 120.0 . . ?
C28 C9 H9A 112.4 . . ?
C28 C9 H9B 112.4 . . ?
C28 C9 S2 97.0(8) . . ?
H9A C9 H9B 109.9 . . ?
S2 C9 H9A 112.4 . . ?
S2 C9 H9B 112.4 . . ?
C5 C41 C21 120.0 . . ?
C5 C41 C46 121(2) . . ?
C21 C41 C46 118(2) . . ?
C41 C5 H5 120.0 . . ?
C41 C5 C39 120.0 . . ?
C39 C5 H5 120.0 . . ?
C5 C39 H39 120.0 . . ?
C19 C39 C5 120.0 . . ?
C19 C39 H39 120.0 . . ?
C39 C19 H19 120.0 . . ?
C37 C19 C39 120.0 . . ?
C37 C19 H19 120.0 . . ?
C19 C37 H37 120.0 . . ?
C19 C37 C21 120.0 . . ?
C21 C37 H37 120.0 . . ?
C41 C21 H21 120.0 . . ?
C37 C21 C41 120.0 . . ?
C37 C21 H21 120.0 . . ?
Cu1 Cl3 Cu4 77.2(2) . . ?
Cu6 Cu3 Ag2 64.16(9) . . ?
S1 Cu3 Ag2 140.32(15) . . ?
S1 Cu3 Cu6 139.26(19) . . ?
S1 Cu3 S4A 103.9(3) . 4_565 ?
Cl5 Cu3 Ag2 107.15(15) . . ?
Cl5 Cu3 Cu6 55.87(13) . . ?
Cl5 Cu3 S1 112.32(19) . . ?
Cl5 Cu3 S4A 109.93(19) . 4_565 ?
Cu3 Cu3 Ag2 88.01(8) 10_556 . ?
Cu3 Cu3 Cu6 97.54(14) 10_556 . ?
Cu3 Cu3 S1 61.53(11) 10_556 . ?
Cu3 Cu3 Cl5 134.25(12) 10_556 . ?
Cu3 Cu3 S4A 115.55(14) 10_556 4_565 ?
S4A Cu3 Ag2 65.0(2) 4_565 . ?
S4A Cu3 Cu6 116.8(2) 4_565 . ?
Cu8 Cu1 Cu4 55.92(11) . . ?
Cl3 Cu1 Cu4 51.45(15) . . ?
Cl3 Cu1 Cu8 98.23(19) . . ?
Cl3 Cu1 Cu1 120.91(18) . 10_556 ?
Cu1 Cu1 Cu4 96.48(14) 10_556 . ?
Cu1 Cu1 Cu8 98.36(11) 10_556 . ?
S2 Cu5 S1 96.4(8) . . ?
S2 Cu5 P0B 115.9(7) . . ?
P0B Cu5 S1 123.9(4) . . ?
C20 C46 H46A 108.9 . . ?
C20 C46 H46B 108.9 . . ?
C41 C46 C20 113.2(12) . . ?
C41 C46 H46A 108.9 . . ?
C41 C46 H46B 108.9 . . ?
H46A C46 H46B 107.7 . . ?
C9 S2 Cu5 153.6(11) . . ?
H34C C34A H34D 108.0 . . ?
C40A C34A H34C 109.4 . . ?
C40A C34A H34D 109.4 . . ?
C40A C34A C10A 111.3(9) . . ?
C10A C34A H34C 109.4 . . ?
C10A C34A H34D 109.4 . . ?
C42A C40A C34A 122.7(9) . . ?
C42A C40A C3A 120.0 . . ?
C3A C40A C34A 117.3(9) . . ?
C40A C42A H42A 120.0 . . ?
C40A C42A C44A 120.0 . . ?
C44A C42A H42A 120.0 . . ?
C42A C44A H44A 120.0 . . ?
C11A C44A C42A 120.0 . . ?
C11A C44A H44A 120.0 . . ?
C44A C11A H11A 120.0 . . ?
C23A C11A C44A 120.0 . . ?
C23A C11A H11A 120.0 . . ?
C11A C23A H23A 120.0 . . ?
C11A C23A C3A 120.0 . . ?
C3A C23A H23A 120.0 . . ?
C40A C3A H3A 120.0 . . ?
C23A C3A C40A 120.0 . . ?
C23A C3A H3A 120.0 . . ?
Ag2 S4A Ag2 43.59(13) . 3_655 ?
Cu6 S4A Ag2 115.9(3) . 3_655 ?
Cu6 S4A Ag2 77.4(3) . . ?
Cu6 S4A Cu3 125.6(4) . 3_655 ?
Cu6 S4A C10A 115.0(6) . . ?
Cu3 S4A Ag2 64.2(2) 3_655 3_655 ?
Cu3 S4A Ag2 102.7(3) 3_655 . ?
C10A S4A Ag2 119.0(5) . 3_655 ?
C10A S4A Ag2 126.0(6) . . ?
C10A S4A Cu3 108.2(6) . 3_655 ?
C34A C10A S4A 110.7(8) . . ?
C34A C10A H10C 109.5 . . ?
C34A C10A H10D 109.5 . . ?
S4A C10A H10C 109.5 . . ?
S4A C10A H10D 109.5 . . ?
H10C C10A H10D 108.1 . . ?
C1 P0B C30 105.4(11) . . ?
C1 P0B Cu5 107.6(9) . . ?
C18 P0B C1 96.7(13) . . ?
C18 P0B C30 99.4(10) . . ?
C18 P0B Cu5 116.6(7) . . ?
C30 P0B Cu5 126.8(6) . . ?
C1A P0B Cu7 111.8(8) . . ?
C1A P0B C18A 113.1(13) . . ?
C18A P0B Cu7 111.6(7) . . ?
C30A P0B Cu7 107.0(6) . . ?
C30A P0B C1A 100.6(11) . . ?
C30A P0B C18A 112.1(10) . . ?
C8A C1A P0B 119.3(13) . . ?
C8A C1A C14A 120.0 . . ?
C14A C1A P0B 120.6(12) . . ?
C1A C8A H8A 120.0 . . ?
C6A C8A C1A 120.0 . . ?
C6A C8A H8A 120.0 . . ?
C8A C6A H6A 120.0 . . ?
C8A C6A C12A 120.0 . . ?
C12A C6A H6A 120.0 . . ?
C6A C12A H12A 120.0 . . ?
C6A C12A C26A 120.0 . . ?
C26A C12A H12A 120.0 . . ?
C12A C26A H26A 120.0 . . ?
C12A C26A C14A 120.0 . . ?
C14A C26A H26A 120.0 . . ?
C1A C14A H14A 120.0 . . ?
C26A C14A C1A 120.0 . . ?
C26A C14A H14A 120.0 . . ?
C16A C18A P0B 123.2(12) . . ?
C16A C18A C32A 120.0 . . ?
C32A C18A P0B 116.8(12) . . ?
C18A C16A H16A 120.0 . . ?
C18A C16A C36A 120.0 . . ?
C36A C16A H16A 120.0 . . ?
C16A C36A H36A 120.0 . . ?
C2A C36A C16A 120.0 . . ?
C2A C36A H36A 120.0 . . ?
C36A C2A H2A 120.0 . . ?
C36A C2A C38A 120.0 . . ?
C38A C2A H2A 120.0 . . ?
C2A C38A H38A 120.0 . . ?
C32A C38A C2A 120.0 . . ?
C32A C38A H38A 120.0 . . ?
C18A C32A H32A 120.0 . . ?
C38A C32A C18A 120.0 . . ?
C38A C32A H32A 120.0 . . ?
C22A C30A P0B 123.4(10) . . ?
C22A C30A C33A 120.0 . . ?
C33A C30A P0B 116.6(10) . . ?
C30A C22A H22A 120.0 . . ?
C30A C22A C24A 120.0 . . ?
C24A C22A H22A 120.0 . . ?
C22A C24A H24A 120.0 . . ?
C22A C24A C4A 120.0 . . ?
C4A C24A H24A 120.0 . . ?
C24A C4A H4A 120.0 . . ?
C17A C4A C24A 120.0 . . ?
C17A C4A H4A 120.0 . . ?
C4A C17A H17A 120.0 . . ?
C33A C17A C4A 120.0 . . ?
C33A C17A H17A 120.0 . . ?
C30A C33A H33A 120.0 . . ?
C17A C33A C30A 120.0 . . ?
C17A C33A H33A 120.0 . . ?
C9A S2A Cu7 125.1(11) . . ?
S2A C9A H9AA 112.8 . . ?
S2A C9A H9AB 112.8 . . ?
H9AA C9A H9AB 110.2 . . ?
C28A C9A S2A 94.8(15) . . ?
C28A C9A H9AA 112.8 . . ?
C28A C9A H9AB 112.8 . . ?
C9A C28A H28C 110.8 . . ?
C9A C28A H28D 110.8 . . ?
C9A C28A C13A 105(2) . . ?
H28C C28A H28D 108.8 . . ?
C13A C28A H28C 110.8 . . ?
C13A C28A H28D 110.8 . . ?
C27A C13A C28A 120(2) . . ?
C27A C13A C31A 120.0 . . ?
C31A C13A C28A 119(2) . . ?
C13A C27A H27A 120.0 . . ?
C7A C27A C13A 120.0 . . ?
C7A C27A H27A 120.0 . . ?
C27A C7A H7A 120.0 . . ?
C29A C7A C27A 120.0 . . ?
C29A C7A H7A 120.0 . . ?
C7A C29A H29A 120.0 . . ?
C15A C29A C7A 120.0 . . ?
C15A C29A H29A 120.0 . . ?
C29A C15A H15A 120.0 . . ?
C29A C15A C31A 120.0 . . ?
C31A C15A H15A 120.0 . . ?
C13A C31A H31A 120.0 . . ?
C15A C31A C13A 120.0 . . ?
C15A C31A H31A 120.0 . . ?
Cl1 C25 Cl4 110.2(11) . . ?
Cl1 C25 H25 109.3 . . ?
Cl4 C25 H25 109.3 . . ?
Cl2 C25 Cl1 108.0(11) . . ?
Cl2 C25 Cl4 110.7(11) . . ?
Cl2 C25 H25 109.3 . . ?
Cl2A C25A H25A 108.7 . . ?
Cl2A C25A Cl4A 111.9(12) . . ?
Cl2A C25A Cl1A 108.5(11) . . ?
Cl4A C25A H25A 108.7 . . ?
Cl4A C25A Cl1A 110.4(12) . . ?
Cl1A C25A H25A 108.7 . . ?

loop_
_geom_bond_atom_site_label_1
_geom_bond_atom_site_label_2
_geom_bond_distance
_geom_bond_site_symmetry_2
_geom_bond_publ_flag
Ag2 Ag2 2.0195(11) 4_565 ?
Ag2 Ag2 2.0603(18) 10_556 ?
Ag2 Ag2 2.0195(12) 3_655 ?
Ag2 Ag2 2.8560(16) 2_665 ?
Ag2 Ag2 2.8849(16) 11_566 ?
Ag2 Ag2 2.8850(16) 12_656 ?
Ag2 Cu6 2.848(4) . ?
Ag2 Cu3 2.773(4) . ?
Ag2 S4A 2.791(8) 4_565 ?
Ag2 S4A 2.633(8) . ?
Cu7 S1 2.332(3) . ?
Cu7 P0B 2.204(3) . ?
Cu7 S2A 2.187(7) . ?
Cu4 Cu4 2.966(8) 10_556 ?
Cu4 S1 2.188(3) . ?
Cu4 Cu8 2.535(5) . ?
Cu4 S4 2.255(8) 4_565 ?
Cu4 Cl3 2.287(5) . ?
Cu4 Cu1 2.851(6) . ?
Cu6 Cu6 2.929(8) 10_556 ?
Cu6 Cl5 2.314(5) . ?
Cu6 Cu3 2.581(5) . ?
Cu6 S4A 1.799(9) . ?
S1 C20 1.851(10) . ?
S1 Cu3 2.363(4) . ?
S1 Cu3 2.363(4) 10_556 ?
S1 Cu5 2.380(9) . ?
Cu8 Cu8 3.056(4) 10_556 ?
Cu8 S4 2.488(8) . ?
Cu8 S4 2.256(7) 4_565 ?
Cu8 Cu1 2.520(5) . ?
S4 C10 1.823(8) . ?
Cl5 Cu3 2.337(4) . ?
C1 C8 1.3900 . ?
C1 C14 1.3900 . ?
C1 P0B 1.814(7) . ?
C8 H8 0.9500 . ?
C8 C6 1.3900 . ?
C6 H6 0.9500 . ?
C6 C12 1.3900 . ?
C12 H12 0.9500 . ?
C12 C26 1.3900 . ?
C26 H26 0.9500 . ?
C26 C14 1.3900 . ?
C14 H14 0.9500 . ?
C10 H10A 0.9900 . ?
C10 H10B 0.9900 . ?
C10 C34 1.56300(11) . ?
C18 C16 1.3900 . ?
C18 C32 1.3900 . ?
C18 P0B 1.811(7) . ?
C16 H16 0.9500 . ?
C16 C36 1.3900 . ?
C36 H36 0.9500 . ?
C36 C2 1.3900 . ?
C2 H2 0.9500 . ?
C2 C38 1.3900 . ?
C38 H38 0.9500 . ?
C38 C32 1.3900 . ?
C32 H32 0.9500 . ?
C20 H20A 0.9900 . ?
C20 H20B 0.9900 . ?
C20 C46 1.542(16) . ?
C28 H28A 0.9900 . ?
C28 H28B 0.9900 . ?
C28 C13 1.5379 . ?
C28 C9 1.54300(13) . ?
C30 C22 1.3900 . ?
C30 C33 1.3900 . ?
C30 P0B 1.821(7) . ?
C22 H22 0.9500 . ?
C22 C24 1.3900 . ?
C24 H24 0.9500 . ?
C24 C4 1.3900 . ?
C4 H4 0.9500 . ?
C4 C17 1.3900 . ?
C17 H17 0.9500 . ?
C17 C33 1.3900 . ?
C33 H33 0.9500 . ?
C34 H34A 0.9900 . ?
C34 H34B 0.9900 . ?
C34 C40 1.497(9) . ?
C40 C3 1.3900 . ?
C40 C42 1.3900 . ?
C3 H3 0.9500 . ?
C3 C23 1.3900 . ?
C23 H23 0.9500 . ?
C23 C11 1.3900 . ?
C11 H11 0.9500 . ?
C11 C44 1.3900 . ?
C44 H44 0.9500 . ?
C44 C42 1.3900 . ?
C42 H42 0.9500 . ?
C13 C27 1.3900 . ?
C13 C31 1.3900 . ?
C27 H27 0.9500 . ?
C27 C7 1.3900 . ?
C7 H7 0.9500 . ?
C7 C29 1.3900 . ?
C29 H29 0.9500 . ?
C29 C15 1.3900 . ?
C15 H15 0.9500 . ?
C15 C31 1.3900 . ?
C31 H31 0.9500 . ?
C9 H9A 0.9900 . ?
C9 H9B 0.9900 . ?
C9 S2 2.057(12) . ?
C41 C5 1.3900 . ?
C41 C21 1.3900 . ?
C41 C46 1.495(15) . ?
C5 H5 0.9500 . ?
C5 C39 1.3900 . ?
C39 H39 0.9500 . ?
C39 C19 1.3900 . ?
C19 H19 0.9500 . ?
C19 C37 1.3900 . ?
C37 H37 0.9500 . ?
C37 C21 1.3900 . ?
C21 H21 0.9500 . ?
Cl3 Cu1 2.284(5) . ?
Cu3 Cu3 2.252(7) 10_556 ?
Cu3 S4A 2.390(8) 4_565 ?
Cu1 Cu1 2.323(9) 10_556 ?
Cu5 S2 2.188(8) . ?
Cu5 P0B 2.284(6) . ?
C46 H46A 0.9900 . ?
C46 H46B 0.9900 . ?
C34A H34C 0.9900 . ?
C34A H34D 0.9900 . ?
C34A C40A 1.481(10) . ?
C34A C10A 1.557(9) . ?
C40A C42A 1.3900 . ?
C40A C3A 1.3900 . ?
C42A H42A 0.9500 . ?
C42A C44A 1.3900 . ?
C44A H44A 0.9500 . ?
C44A C11A 1.3900 . ?
C11A H11A 0.9500 . ?
C11A C23A 1.3900 . ?
C23A H23A 0.9500 . ?
C23A C3A 1.3900 . ?
C3A H3A 0.9500 . ?
S4A C10A 1.829(9) . ?
C10A H10C 0.9900 . ?
C10A H10D 0.9900 . ?
P0B C1A 1.812(7) . ?
P0B C18A 1.821(7) . ?
P0B C30A 1.807(7) . ?
C1A C8A 1.3900 . ?
C1A C14A 1.3900 . ?
C8A H8A 0.9500 . ?
C8A C6A 1.3900 . ?
C6A H6A 0.9500 . ?
C6A C12A 1.3900 . ?
C12A H12A 0.9500 . ?
C12A C26A 1.3900 . ?
C26A H26A 0.9500 . ?
C26A C14A 1.3900 . ?
C14A H14A 0.9500 . ?
C18A C16A 1.3900 . ?
C18A C32A 1.3900 . ?
C16A H16A 0.9500 . ?
C16A C36A 1.3900 . ?
C36A H36A 0.9500 . ?
C36A C2A 1.3900 . ?
C2A H2A 0.9500 . ?
C2A C38A 1.3900 . ?
C38A H38A 0.9500 . ?
C38A C32A 1.3900 . ?
C32A H32A 0.9500 . ?
C30A C22A 1.3900 . ?
C30A C33A 1.3900 . ?
C22A H22A 0.9500 . ?
C22A C24A 1.3900 . ?
C24A H24A 0.9500 . ?
C24A C4A 1.3900 . ?
C4A H4A 0.9500 . ?
C4A C17A 1.3900 . ?
C17A H17A 0.9500 . ?
C17A C33A 1.3900 . ?
C33A H33A 0.9500 . ?
S2A C9A 2.056(14) . ?
C9A H9AA 0.9900 . ?
C9A H9AB 0.9900 . ?
C9A C28A 1.536(10) . ?
C28A H28C 0.9900 . ?
C28A H28D 0.9900 . ?
C28A C13A 1.547(10) . ?
C13A C27A 1.3900 . ?
C13A C31A 1.3900 . ?
C27A H27A 0.9500 . ?
C27A C7A 1.3900 . ?
C7A H7A 0.9500 . ?
C7A C29A 1.3900 . ?
C29A H29A 0.9500 . ?
C29A C15A 1.3900 . ?
C15A H15A 0.9500 . ?
C15A C31A 1.3900 . ?
C31A H31A 0.9500 . ?
Cl1 C25 1.744(8) . ?
Cl4 C25 1.746(8) . ?
Cl2 C25 1.744(7) . ?
C25 H25 1.0000 . ?
C25A H25A 1.0000 . ?
C25A Cl2A 1.743(10) . ?
C25A Cl4A 1.747(10) . ?
C25A Cl1A 1.751(10) . ?

loop_
_geom_torsion_atom_site_label_1
_geom_torsion_atom_site_label_2
_geom_torsion_atom_site_label_3
_geom_torsion_atom_site_label_4
_geom_torsion
_geom_torsion_site_symmetry_1
_geom_torsion_site_symmetry_2
_geom_torsion_site_symmetry_3
_geom_torsion_site_symmetry_4
_geom_torsion_publ_flag
Ag2 Cu6 S4A Ag2 -21.1(2) . . . 3_655 ?
Ag2 Cu6 S4A Cu3 -96.7(5) . . . 3_655 ?
Ag2 Cu6 S4A C10A 124.1(7) . . . . ?
Ag2 S4A C10A C34A 5.3(13) 3_655 . . . ?
Ag2 S4A C10A C34A -46.3(13) . . . . ?
Cu7 P0B C1A C8A 128.3(10) . . . . ?
Cu7 P0B C1A C14A -48.5(12) . . . . ?
Cu7 P0B C18A C16A -42.7(14) . . . . ?
Cu7 P0B C18A C32A 137.5(8) . . . . ?
Cu7 P0B C30A C22A 144.6(7) . . . . ?
Cu7 P0B C30A C33A -32.7(10) . . . . ?
Cu4 S4 C10 C34 9.8(8) 3_655 . . . ?
Cu6 Cu6 S4A Ag2 46.5(4) 10_556 . . 3_655 ?
Cu6 Cu6 S4A Ag2 67.5(2) 10_556 . . . ?
Cu6 Cu6 S4A Cu3 -29.2(6) 10_556 . . 3_655 ?
Cu6 Cu6 S4A C10A -168.4(6) 10_556 . . . ?
Cu6 S4A C10A C34A -138.7(9) . . . . ?
S1 C20 C46 C41 177(3) . . . . ?
Cu8 S4 C10 C34 -161.3(5) . . . . ?
Cu8 S4 C10 C34 -68.2(7) 3_655 . . . ?
S4 C10 C34 C40 175.9(8) . . . . ?
Cl5 Cu6 S4A Ag2 -93.5(3) . . . . ?
Cl5 Cu6 S4A Ag2 -114.6(3) . . . 3_655 ?
Cl5 Cu6 S4A Cu3 169.8(3) . . . 3_655 ?
Cl5 Cu6 S4A C10A 30.5(8) . . . . ?
C1 C8 C6 C12 0.0 . . . . ?
C8 C1 C14 C26 0.0 . . . . ?
C8 C1 P0B C18 3.3(16) . . . . ?
C8 C1 P0B C30 -98.4(14) . . . . ?
C8 C1 P0B Cu5 124.0(12) . . . . ?
C8 C6 C12 C26 0.0 . . . . ?
C6 C12 C26 C14 0.0 . . . . ?
C12 C26 C14 C1 0.0 . . . . ?
C14 C1 C8 C6 0.0 . . . . ?
C14 C1 P0B C18 -175.9(11) . . . . ?
C14 C1 P0B C30 82.4(10) . . . . ?
C14 C1 P0B Cu5 -55.2(11) . . . . ?
C10 C34 C40 C3 172.4(7) . . . . ?
C10 C34 C40 C42 -3.5(12) . . . . ?
C18 C16 C36 C2 0.0 . . . . ?
C16 C18 C32 C38 0.0 . . . . ?
C16 C18 P0B C1 83.7(13) . . . . ?
C16 C18 P0B C30 -169.4(9) . . . . ?
C16 C18 P0B Cu5 -29.8(13) . . . . ?
C16 C36 C2 C38 0.0 . . . . ?
C36 C2 C38 C32 0.0 . . . . ?
C2 C38 C32 C18 0.0 . . . . ?
C32 C18 C16 C36 0.0 . . . . ?
C32 C18 P0B C1 -91.9(16) . . . . ?
C32 C18 P0B C30 15.0(15) . . . . ?
C32 C18 P0B Cu5 154.6(10) . . . . ?
C28 C13 C27 C7 -179.8(6) . . . . ?
C28 C13 C31 C15 179.8(7) . . . . ?
C30 C22 C24 C4 0.0 . . . . ?
C22 C30 C33 C17 0.0 . . . . ?
C22 C30 P0B C1 -22.6(12) . . . . ?
C22 C30 P0B C18 -122.4(12) . . . . ?
C22 C30 P0B Cu5 104.0(10) . . . . ?
C22 C24 C4 C17 0.0 . . . . ?
C24 C4 C17 C33 0.0 . . . . ?
C4 C17 C33 C30 0.0 . . . . ?
C33 C30 C22 C24 0.0 . . . . ?
C33 C30 P0B C1 165.2(11) . . . . ?
C33 C30 P0B C18 65.5(13) . . . . ?
C33 C30 P0B Cu5 -68.2(12) . . . . ?
C34 C40 C3 C23 -176.3(10) . . . . ?
C34 C40 C42 C44 175.6(12) . . . . ?
C40 C3 C23 C11 0.0 . . . . ?
C3 C40 C42 C44 0.0 . . . . ?
C3 C23 C11 C44 0.0 . . . . ?
C23 C11 C44 C42 0.0 . . . . ?
C11 C44 C42 C40 0.0 . . . . ?
C42 C40 C3 C23 0.0 . . . . ?
C13 C28 C9 S2 -178.7(8) . . . . ?
C13 C27 C7 C29 0.0 . . . . ?
C27 C13 C31 C15 0.0 . . . . ?
C27 C7 C29 C15 0.0 . . . . ?
C7 C29 C15 C31 0.0 . . . . ?
C29 C15 C31 C13 0.0 . . . . ?
C31 C13 C27 C7 0.0 . . . . ?
C9 C28 C13 C27 97.1(13) . . . . ?
C9 C28 C13 C31 -82.7(14) . . . . ?
C41 C5 C39 C19 0.0 . . . . ?
C5 C41 C21 C37 0.0 . . . . ?
C5 C41 C46 C20 -75(3) . . . . ?
C5 C39 C19 C37 0.0 . . . . ?
C39 C19 C37 C21 0.0 . . . . ?
C19 C37 C21 C41 0.0 . . . . ?
C21 C41 C5 C39 0.0 . . . . ?
C21 C41 C46 C20 101(3) . . . . ?
Cu3 Cu6 S4A Ag2 -26.9(3) . . . . ?
Cu3 Cu6 S4A Ag2 -47.9(5) . . . 3_655 ?
Cu3 Cu6 S4A Cu3 -123.6(5) . . . 3_655 ?
Cu3 Cu6 S4A C10A 97.2(7) . . . . ?
Cu3 S1 C20 C46 145(2) . . . . ?
Cu3 S1 C20 C46 -153(2) 10_556 . . . ?
Cu3 S4A C10A C34A 75.3(11) 3_655 . . . ?
Cu5 S1 C20 C46 -64(2) . . . . ?
C46 C41 C5 C39 175.3(13) . . . . ?
C46 C41 C21 C37 -175.4(12) . . . . ?
C34A C40A C42A C44A 177.8(11) . . . . ?
C34A C40A C3A C23A -177.9(11) . . . . ?
C40A C34A C10A S4A -175.9(9) . . . . ?
C40A C42A C44A C11A 0.0 . . . . ?
C42A C40A C3A C23A 0.0 . . . . ?
C42A C44A C11A C23A 0.0 . . . . ?
C44A C11A C23A C3A 0.0 . . . . ?
C11A C23A C3A C40A 0.0 . . . . ?
C3A C40A C42A C44A 0.0 . . . . ?
C10A C34A C40A C42A -95.5(12) . . . . ?
C10A C34A C40A C3A 82.3(12) . . . . ?
P0B C1 C8 C6 -179.1(19) . . . . ?
P0B C1 C14 C26 179.2(17) . . . . ?
P0B C18 C16 C36 -176.0(17) . . . . ?
P0B C18 C32 C38 175(2) . . . . ?
P0B C30 C22 C24 -172.0(12) . . . . ?
P0B C30 C33 C17 172.2(11) . . . . ?
P0B C1A C8A C6A -176.8(17) . . . . ?
P0B C1A C14A C26A 176.8(17) . . . . ?
P0B C18A C16A C36A -179.7(19) . . . . ?
P0B C18A C32A C38A 179.8(18) . . . . ?
P0B C30A C22A C24A -177.2(12) . . . . ?
P0B C30A C33A C17A 177.3(11) . . . . ?
C1A P0B C18A C16A 84.4(15) . . . . ?
C1A P0B C18A C32A -95.4(14) . . . . ?
C1A P0B C30A C22A 27.7(12) . . . . ?
C1A P0B C30A C33A -149.5(11) . . . . ?
C1A C8A C6A C12A 0.0 . . . . ?
C8A C1A C14A C26A 0.0 . . . . ?
C8A C6A C12A C26A 0.0 . . . . ?
C6A C12A C26A C14A 0.0 . . . . ?
C12A C26A C14A C1A 0.0 . . . . ?
C14A C1A C8A C6A 0.0 . . . . ?
C18A P0B C1A C8A 1.3(17) . . . . ?
C18A P0B C1A C14A -175.5(10) . . . . ?
C18A P0B C30A C22A -92.8(12) . . . . ?
C18A P0B C30A C33A 90.0(12) . . . . ?
C18A C16A C36A C2A 0.0 . . . . ?
C16A C18A C32A C38A 0.0 . . . . ?
C16A C36A C2A C38A 0.0 . . . . ?
C36A C2A C38A C32A 0.0 . . . . ?
C2A C38A C32A C18A 0.0 . . . . ?
C32A C18A C16A C36A 0.0 . . . . ?
C30A P0B C1A C8A -118.4(12) . . . . ?
C30A P0B C1A C14A 64.8(11) . . . . ?
C30A P0B C18A C16A -162.7(10) . . . . ?
C30A P0B C18A C32A 17.5(14) . . . . ?
C30A C22A C24A C4A 0.0 . . . . ?
C22A C30A C33A C17A 0.0 . . . . ?
C22A C24A C4A C17A 0.0 . . . . ?
C24A C4A C17A C33A 0.0 . . . . ?
C4A C17A C33A C30A 0.0 . . . . ?
C33A C30A C22A C24A 0.0 . . . . ?
S2A C9A C28A C13A -167(2) . . . . ?
C9A C28A C13A C27A 90(3) . . . . ?
C9A C28A C13A C31A -98(3) . . . . ?
C28A C13A C27A C7A 172(4) . . . . ?
C28A C13A C31A C15A -172(4) . . . . ?
C13A C27A C7A C29A 0.0 . . . . ?
C27A C13A C31A C15A 0.0 . . . . ?
C27A C7A C29A C15A 0.0 . . . . ?
C7A C29A C15A C31A 0.0 . . . . ?
C29A C15A C31A C13A 0.0 . . . . ?
C31A C13A C27A C7A 0.0 . . . . ?

loop_
_smtbx_masks_void_nr
_smtbx_masks_void_average_x
_smtbx_masks_void_average_y
_smtbx_masks_void_average_z
_smtbx_masks_void_volume
_smtbx_masks_void_count_electrons
_smtbx_masks_void_content
1 0.000 0.000 0.500 1211.0 374.2 '7.5 C6H14'
2 0.500 0.500 0.000 1211.0 374.2 '7.5 C6H14'
